data_7020425
loop_
_publ_author_name
'Larrea, Edurne S.'
'Mesa, Jos\'e L'
'Pizarro, Jos\'e L'
'Fern\'andez de Luis, Roberto'
'Rodr\'iguez Fern\'andez, Jes\'us'
'Rojo, Te\'ofilo'
'Arriortua, Mar\'ia I'

_publ_section_title
;
 Synthesis and comparative study of Co(pym)(VO(3))(2) and
 [Co(H(2)O)(2)(VO(3))(2)]&#x00B7;2H(2)O.
;
_journal_issue 46
_journal_name_full 'Dalton transactions (Cambridge, England : 2003)'
_journal_page_first 14170
_journal_page_last 14179
_journal_paper_doi 10.1039/c2dt31531a
_journal_volume 41
_journal_year 2012
_chemical_formula_sum 'C4 H4 Co N2 O6 V2'
_chemical_formula_weight 336.9
_space_group_crystal_system monoclinic
_space_group_IT_number 15
_space_group_name_Hall '-C 2yc'
_space_group_name_H-M_alt 'C 1 2/c 1'
_atom_sites_solution_hydrogens geom
_atom_sites_solution_primary direct
_atom_sites_solution_secondary difmap
_audit_conform_dict_location ftp://ftp.iucr.org/pub/cif_core.dic
_audit_conform_dict_name cif_core.dic
_audit_conform_dict_version 2.4
_audit_creation_date 2012-09-05
_audit_creation_method 'WinGX routine CIF_UPDATE'
_cell_angle_alpha 90
_cell_angle_beta 111.41(3)
_cell_angle_gamma 90
_cell_formula_units_Z 4
_cell_length_a 12.899(5)
_cell_length_b 9.8587(17)
_cell_length_c 7.0513(10)
_cell_measurement_reflns_used 2036
_cell_measurement_temperature 293(2)
_cell_measurement_theta_max 32.0926
_cell_measurement_theta_min 2.8899
_cell_measurement_wavelength 0.71073
_cell_volume 834.8(4)
_computing_cell_refinement
;
CrysAlis RED, Oxford Diffraction Ltd.,
Version 1.171.32.15 (release 10-01-2008 CrysAlis171 .NET)
(compiled Jan 10 2008,16:37:18)
;
_computing_data_collection
;
CrysAlis CCD, Oxford Diffraction Ltd.,
Version 1.171.32.15 (release 10-01-2008 CrysAlis171 .NET)
(compiled Jan 10 2008,16:37:18)
;
_computing_data_reduction
;
CrysAlis RED, Oxford Diffraction Ltd.,
Version 1.171.32.15 (release 10-01-2008 CrysAlis171 .NET)
(compiled Jan 10 2008,16:37:18)
;
_computing_molecular_graphics 'PLATON (Spek, 1990), (Spek, 1998)'
_computing_publication_material 'ATOMS 6.2'
_computing_structure_refinement 'SHELXlL 97'
_computing_structure_solution 'SHELXS 97'
_diffrn_ambient_temperature 293(2)
_diffrn_detector_area_resol_mean 8.3504
_diffrn_measured_fraction_theta_full 0.949
_diffrn_measured_fraction_theta_max 0.843
_diffrn_measurement_device 'Oxford Diffractio Xcalibur2'
_diffrn_measurement_method '\w scans'
_diffrn_orient_matrix_UB_11 -0.0180695683
_diffrn_orient_matrix_UB_12 -0.0278261743
_diffrn_orient_matrix_UB_13 0.0095869976
_diffrn_orient_matrix_UB_21 0.0071600023
_diffrn_orient_matrix_UB_22 -0.0654994704
_diffrn_orient_matrix_UB_23 -0.0197318667
_diffrn_orient_matrix_UB_31 0.0031923401
_diffrn_orient_matrix_UB_32 -0.0105336894
_diffrn_orient_matrix_UB_33 0.0982698434
_diffrn_radiation_monochromator graphite
_diffrn_radiation_source 'fine-focus sealed X-ray tube'
_diffrn_radiation_type MoK\a
_diffrn_radiation_wavelength 0.7107
_diffrn_reflns_av_R_equivalents 0.1168
_diffrn_reflns_av_unetI/netI 0.0473
_diffrn_reflns_limit_h_max 19
_diffrn_reflns_limit_h_min -18
_diffrn_reflns_limit_k_max 14
_diffrn_reflns_limit_k_min -14
_diffrn_reflns_limit_l_max 10
_diffrn_reflns_limit_l_min -8
_diffrn_reflns_number 2722
_diffrn_reflns_theta_full 25
_diffrn_reflns_theta_max 32.22
_diffrn_reflns_theta_min 3.39
_exptl_absorpt_coefficient_mu 4.164
_exptl_absorpt_correction_T_max 0.920
_exptl_absorpt_correction_T_min 0.684
_exptl_absorpt_correction_type analytical
_exptl_absorpt_process_details
;
Analytical numeric absorption correction using a multifaceted crystal
model based on expressions derived by R.C. Clark & J.S. Reid.
(Clark, R. C. & Reid, J. S. (1995). Acta Cryst. A51, 887-897)
;
_exptl_crystal_colour 'dark red'
_exptl_crystal_density_diffrn 2.681
_exptl_crystal_density_meas 2.640(10)
_exptl_crystal_density_method flotation
_exptl_crystal_description twin
_exptl_crystal_F_000 652
_exptl_crystal_size_max 0.15
_exptl_crystal_size_mid 0.018
_exptl_crystal_size_min 0.017
_refine_diff_density_max 1.03
_refine_diff_density_min -0.589
_refine_diff_density_rms 0.186
_refine_ls_extinction_method none
_refine_ls_goodness_of_fit_ref 0.963
_refine_ls_hydrogen_treatment constr
_refine_ls_matrix_type full
_refine_ls_number_parameters 72
_refine_ls_number_reflns 2722
_refine_ls_number_restraints 0
_refine_ls_restrained_S_all 0.963
_refine_ls_R_factor_all 0.0521
_refine_ls_R_factor_gt 0.0394
_refine_ls_shift/su_max 0.017
_refine_ls_shift/su_mean 0.003
_refine_ls_structure_factor_coef Fsqd
_refine_ls_weighting_details 'calc w=1/[\s^2^(Fo^2^)+(0.0593P)^2^+0.0000P] where P=(Fo^2^+2Fc^2^)/3'
_refine_ls_weighting_scheme calc
_refine_ls_wR_factor_gt 0.0942
_refine_ls_wR_factor_ref 0.0974
_reflns_number_gt 2158
_reflns_number_total 2722
_reflns_threshold_expression >2sigma(I)
_cod_data_source_file c2dt31531a.txt
_cod_data_source_block covpym
_cod_depositor_comments
;
 Updating space group information.

 Antanas Vaitkus,
 2018-06-10
;
_cod_database_code 7020425

loop_
_space_group_symop_id
_space_group_symop_operation_xyz
1 'x, y, z'
2 '-x, y, -z+1/2'
3 'x+1/2, y+1/2, z'
4 '-x+1/2, y+1/2, -z+1/2'
5 '-x, -y, -z'
6 'x, -y, z-1/2'
7 '-x+1/2, -y+1/2, -z'
8 'x+1/2, -y+1/2, z-1/2'

loop_
_atom_site_label
_atom_site_type_symbol
_atom_site_fract_x
_atom_site_fract_y
_atom_site_fract_z
_atom_site_U_iso_or_equiv
_atom_site_adp_type
_atom_site_occupancy
_atom_site_symmetry_multiplicity
_atom_site_calc_flag
_atom_site_refinement_flags
Co Co -0.25 0.25 0 0.01010(13) Uani 1 2 d S
V V -0.39513(3) 0.52352(5) -0.30898(7) 0.00730(11) Uani 1 1 d .
O1 O -0.30298(15) 0.4036(2) -0.1979(3) 0.0142(4) Uani 1 1 d .
O2 O -0.32975(16) 0.3365(2) 0.1779(3) 0.0153(4) Uani 1 1 d .
O3 O -0.44053(15) 0.4564(2) -0.5794(3) 0.0113(4) Uani 1 1 d .
N N -0.40011(19) 0.1269(3) -0.1595(4) 0.0168(5) Uani 1 1 d .
C1 C -0.4017(3) -0.0117(4) -0.1598(5) 0.0249(7) Uani 1 1 d .
H1 H -0.3354 -0.0589 -0.0982 0.03 Uiso 1 1 calc R
C2 C -0.5 0.1843(5) -0.25 0.0221(9) Uani 1 2 d S
H2 H -0.5 0.2787 -0.25 0.026 Uiso 1 2 calc SR
C3 C -0.5 -0.0840(5) -0.25 0.0287(11) Uani 1 2 d S
H3 H -0.5 -0.1783 -0.25 0.034 Uiso 1 2 calc SR

loop_
_atom_site_aniso_label
_atom_site_aniso_U_11
_atom_site_aniso_U_22
_atom_site_aniso_U_33
_atom_site_aniso_U_23
_atom_site_aniso_U_13
_atom_site_aniso_U_12
Co 0.0102(2) 0.0116(3) 0.0080(3) 0.00081(19) 0.0028(2) 0.00432(19)
V 0.00688(18) 0.0101(2) 0.0052(2) 0.00103(17) 0.00250(17) -0.00048(17)
O1 0.0166(9) 0.0158(10) 0.0104(10) 0.0034(8) 0.0051(8) 0.0072(8)
O2 0.0194(10) 0.0139(10) 0.0148(10) 0.0010(8) 0.0089(8) 0.0063(8)
O3 0.0093(8) 0.0187(11) 0.0069(9) -0.0019(8) 0.0040(7) 0.0009(7)
N 0.0146(11) 0.0189(13) 0.0136(12) -0.0024(10) 0.0011(9) 0.0043(10)
C1 0.0199(14) 0.0261(17) 0.0274(19) -0.0008(14) 0.0072(13) 0.0030(14)
C2 0.022(2) 0.019(2) 0.025(2) 0 0.0079(18) 0
C3 0.030(2) 0.017(2) 0.040(3) 0 0.014(2) 0

loop_
_atom_type_symbol
_atom_type_description
_atom_type_scat_dispersion_real
_atom_type_scat_dispersion_imag
_atom_type_scat_source
C C 0.0033 0.0016 'International Tables Vol C Tables 4.2.6.8 and 6.1.1.4'
H H 0 0 'International Tables Vol C Tables 4.2.6.8 and 6.1.1.4'
Co Co 0.3494 0.9721 'International Tables Vol C Tables 4.2.6.8 and 6.1.1.4'
N N 0.0061 0.0033 'International Tables Vol C Tables 4.2.6.8 and 6.1.1.4'
O O 0.0106 0.006 'International Tables Vol C Tables 4.2.6.8 and 6.1.1.4'
V V 0.3005 0.5294 'International Tables Vol C Tables 4.2.6.8 and 6.1.1.4'

loop_
_geom_angle_atom_site_label_1
_geom_angle_atom_site_label_2
_geom_angle_atom_site_label_3
_geom_angle
_geom_angle_site_symmetry_1
_geom_angle_site_symmetry_3
O1 Co O1 180.00(7) . 7_455
O1 Co O2 89.54(8) . .
O1 Co O2 90.46(8) 7_455 .
O1 Co O2 90.46(8) . 7_455
O1 Co O2 89.54(8) 7_455 7_455
O2 Co O2 180 . 7_455
O1 Co N 92.74(9) . .
O1 Co N 87.26(9) 7_455 .
O2 Co N 89.88(8) . .
O2 Co N 90.12(8) 7_455 .
O1 Co N 87.26(9) . 7_455
O1 Co N 92.74(9) 7_455 7_455
O2 Co N 90.12(8) . 7_455
O2 Co N 89.88(8) 7_455 7_455
N Co N 180 . 7_455
O2 V O1 109.43(11) 6_565 .
O2 V O3 102.32(9) 6_565 .
O1 V O3 97.54(10) . .
O2 V O3 106.41(9) 6_565 6_566
O1 V O3 93.54(9) . 6_566
O3 V O3 143.60(9) . 6_566
O2 V O3 113.05(9) 6_565 5_464
O1 V O3 137.49(9) . 5_464
O3 V O3 75.09(9) . 5_464
O3 V O3 73.39(9) 6_566 5_464
O2 V V 112.58(7) 6_565 5_464
O1 V V 123.78(8) . 5_464
O3 V V 38.52(6) . 5_464
O3 V V 108.18(6) 6_566 5_464
O3 V V 36.57(6) 5_464 5_464
O2 V V 122.14(7) 6_565 2_454
O1 V V 114.71(7) . 2_454
O3 V V 106.82(6) . 2_454
O3 V V 37.98(6) 6_566 2_454
O3 V V 36.62(6) 5_464 2_454
V V V 70.20(3) 5_464 2_454
V O1 Co 150.75(11) . .
V O2 Co 139.49(11) 6_566 .
V O3 V 137.16(10) . 6_565
V O3 V 104.91(9) . 5_464
V O3 V 105.39(9) 6_565 5_464
C2 N C1 114.3(3) . .
C2 N Co 121.5(2) . .
C1 N Co 124.00(19) . .
N C1 C3 121.6(3) . .
N C1 H1 119.2 . .
C3 C1 H1 119.2 . .
N C2 N 129.9(4) 2_454 .
N C2 H2 115.1 2_454 .
N C2 H2 115.1 . .
C1 C3 C1 118.3(5) . 2_454
C1 C3 H3 120.8 . .
C1 C3 H3 120.8 2_454 .

loop_
_geom_bond_atom_site_label_1
_geom_bond_atom_site_label_2
_geom_bond_distance
_geom_bond_site_symmetry_2
Co O1 2.003(2) .
Co O1 2.003(2) 7_455
Co O2 2.0742(18) .
Co O2 2.0742(18) 7_455
Co N 2.213(3) .
Co N 2.213(3) 7_455
V O2 1.637(2) 6_565
V O1 1.657(2) .
V O3 1.897(2) .
V O3 1.9225(18) 6_566
V O3 1.983(2) 5_464
V V 3.0774(16) 5_464
V V 3.1071(13) 2_454
O2 V 1.637(2) 6_566
O3 V 1.9225(18) 6_565
O3 V 1.983(2) 5_464
N C2 1.337(3) .
N C1 1.367(4) .
C1 C3 1.389(4) .
C1 H1 0.93 .
C2 N 1.337(3) 2_454
C2 H2 0.93 .
C3 C1 1.389(4) 2_454
C3 H3 0.93 .
